data_7151584
loop_
_publ_author_name
'DiMartino, Gianluca'
'Hursthouse, Michael B.'
'Light, Mark E.'
'Percy, Jonathan M.'
'Spencer, Neil S.'
'Tolley, Malcolm'

_publ_section_title
;
 Syntheses of selectively fluorinated cyclodecenones: the first
 deployment of the neutral oxy-Cope rearrangement in organofluorine
 chemistry
;
_journal_issue 24
_journal_name_full 'Organic &amp;  Biomolecular Chemistry'
_journal_page_first 4423
_journal_paper_doi 10.1039/b311261f
_journal_volume 1
_journal_year 2003
_chemical_formula_sum 'C10 H10 Cl F5 O'
_chemical_formula_weight 276.63
_chemical_name_systematic
;
?
;
_space_group_IT_number 19
_symmetry_cell_setting orthorhombic
_symmetry_space_group_name_Hall 'P 2ac 2ab'
_symmetry_space_group_name_H-M 'P 21 21 21'
_atom_sites_solution_hydrogens geom
_atom_sites_solution_primary direct
_atom_sites_solution_secondary difmap
_audit_creation_method SHELXL-97
_cell_angle_alpha 90.00
_cell_angle_beta 90.00
_cell_angle_gamma 90.00
_cell_formula_units_Z 4
_cell_length_a 7.9790(10)
_cell_length_b 9.7420(10)
_cell_length_c 14.053(2)
_cell_measurement_reflns_used 6657
_cell_measurement_temperature 150(2)
_cell_measurement_theta_max 26.35
_cell_measurement_theta_min 2.94
_cell_volume 1092.4(2)
_computing_cell_refinement 'DENZO (Otwinowski and MInor, 1997)'
_computing_data_collection 'COLLECT (Hooft, 1998)'
_computing_data_reduction 'DENZO, COLLECT, MAXUS (Mackay et al., 1998)'
_computing_molecular_graphics 'CAMERON (Watkin, et al., 1993)'
_computing_publication_material 'WINGX (Farrugia, 1998)'
_computing_structure_refinement 'SHELXL-97 (Sheldrick, 1997)'
_computing_structure_solution 'SHELXS-97 (Sheldrick, 1990)'
_diffrn_ambient_temperature 150(2)
_diffrn_detector_area_resol_mean 9.091
_diffrn_measured_fraction_theta_full 0.984
_diffrn_measured_fraction_theta_max 0.984
_diffrn_measurement_device_type 'Bruker Nonius Kappa CCD Area detector'
_diffrn_measurement_method '\f and \w scans to fill the asymmetric unit'
_diffrn_radiation_monochromator graphite
_diffrn_radiation_source 'Bruker Nonius FR591 Rotating anode'
_diffrn_radiation_type MoK\a
_diffrn_radiation_wavelength 0.71073
_diffrn_reflns_av_R_equivalents 0.0334
_diffrn_reflns_av_sigmaI/netI 0.0388
_diffrn_reflns_limit_h_max 9
_diffrn_reflns_limit_h_min -9
_diffrn_reflns_limit_k_max 12
_diffrn_reflns_limit_k_min -12
_diffrn_reflns_limit_l_max 17
_diffrn_reflns_limit_l_min -17
_diffrn_reflns_number 6657
_diffrn_reflns_theta_full 26.35
_diffrn_reflns_theta_max 26.35
_diffrn_reflns_theta_min 2.94
_exptl_absorpt_coefficient_mu 0.399
_exptl_absorpt_correction_T_max 0.967
_exptl_absorpt_correction_T_min 0.834
_exptl_absorpt_correction_type multi-scan
_exptl_absorpt_process_details 'SORTAV (Blessing, 1997)'
_exptl_crystal_colour Colourless
_exptl_crystal_density_diffrn 1.682
_exptl_crystal_density_method 'not measured'
_exptl_crystal_description Block
_exptl_crystal_F_000 560
_exptl_crystal_size_max 0.2
_exptl_crystal_size_mid 0.2
_exptl_crystal_size_min 0.3
_refine_diff_density_max 0.141
_refine_diff_density_min -0.206
_refine_diff_density_rms 0.045
_refine_ls_abs_structure_details 'Flack H D (1983), Acta Cryst. A39, 876-881'
_refine_ls_abs_structure_Flack 0.47(6)
_refine_ls_extinction_method none
_refine_ls_goodness_of_fit_ref 1.054
_refine_ls_hydrogen_treatment mixed
_refine_ls_matrix_type full
_refine_ls_number_parameters 155
_refine_ls_number_reflns 2190
_refine_ls_number_restraints 0
_refine_ls_restrained_S_all 1.054
_refine_ls_R_factor_all 0.0334
_refine_ls_R_factor_gt 0.0283
_refine_ls_shift/su_max 0.001
_refine_ls_shift/su_mean 0.000
_refine_ls_structure_factor_coef Fsqd
_refine_ls_weighting_details 'calc w=1/[\s^2^(Fo^2^)+(0.0187P)^2^+0.2561P] where P=(Fo^2^+2Fc^2^)/3'
_refine_ls_weighting_scheme calc
_refine_ls_wR_factor_gt 0.0598
_refine_ls_wR_factor_ref 0.0621
_reflns_number_gt 2011
_reflns_number_total 2190
_reflns_threshold_expression >2sigma(I)
_cod_data_source_file b311261f.txt
_cod_data_source_block 24a
_cod_depositor_comments
;
The following automatic conversions were performed:
'_symmetry_cell_setting' value 'Orthorhombic' changed to 'orthorhombic'
according to '/home/saulius/struct/CIF-dictionaries/cif_core.dic'
dictionary named 'cif_core.dic' version 2.4.1 from
2010-06-29.

'_exptl_absorpt_correction_type' value 'Multi-scan' changed
to 'multi-scan' according to
'/home/saulius/struct/CIF-dictionaries/cif_core.dic' dictionary named
'cif_core.dic' version 2.4.1 from 2010-06-29.

Automatic conversion script
Id: cif_fix_enum 1527 2010-12-29 10:47:43Z saulius 
;
_cod_original_sg_symbol_H-M P212121
_cod_database_code 7151584

loop_
_symmetry_equiv_pos_as_xyz
'x, y, z'
'-x+1/2, -y, z+1/2'
'-x, y+1/2, -z+1/2'
'x+1/2, -y+1/2, -z'

loop_
_atom_site_label
_atom_site_type_symbol
_atom_site_fract_x
_atom_site_fract_y
_atom_site_fract_z
_atom_site_U_iso_or_equiv
_atom_site_adp_type
_atom_site_occupancy
_atom_site_symmetry_multiplicity
_atom_site_calc_flag
_atom_site_refinement_flags
_atom_site_disorder_assembly
_atom_site_disorder_group
Cl1 Cl 0.14623(6) 0.49065(5) 0.53787(4) 0.03119(13) Uani 1 1 d . . .
F3 F 0.36962(14) 0.65881(11) 0.67626(7) 0.0258(3) Uani 1 1 d . . .
F2 F 0.56636(14) 0.55659(13) 0.75690(7) 0.0324(3) Uani 1 1 d . . .
F4 F 0.53618(14) 0.32825(11) 0.65979(8) 0.0303(3) Uani 1 1 d . . .
F1 F 0.76002(12) 0.52752(12) 0.60273(7) 0.0297(3) Uani 1 1 d . . .
O1 O 0.44194(17) 0.70906(13) 0.48327(9) 0.0247(3) Uani 1 1 d . . .
F5 F 0.29879(15) 0.39949(13) 0.71792(8) 0.0350(3) Uani 1 1 d . . .
C4 C 0.5648(2) 0.5462(2) 0.32501(13) 0.0236(4) Uani 1 1 d . . .
H4A H 0.4657 0.6039 0.3253 0.028 Uiso 1 1 calc R . .
H4B H 0.6332 0.5735 0.2712 0.028 Uiso 1 1 calc R . .
C6 C 0.5629(2) 0.63565(18) 0.49600(13) 0.0182(4) Uani 1 1 d . . .
C5 C 0.6639(2) 0.57253(18) 0.41689(12) 0.0208(4) Uani 1 1 d . . .
H5A H 0.7099 0.4861 0.4391 0.025 Uiso 1 1 calc R . .
H5B H 0.7573 0.6328 0.4024 0.025 Uiso 1 1 calc R . .
C9 C 0.4140(2) 0.42377(18) 0.64797(13) 0.0214(4) Uani 1 1 d . . .
C7 C 0.6251(2) 0.61742(18) 0.59909(13) 0.0213(4) Uani 1 1 d . . .
H7 H 0.6639 0.7071 0.6218 0.026 Uiso 1 1 calc R . .
C10 C 0.3383(2) 0.40994(17) 0.55078(13) 0.0204(4) Uani 1 1 d . . .
C1 C 0.4189(2) 0.34966(18) 0.47939(13) 0.0208(4) Uani 1 1 d . . .
H1 H 0.5174 0.3039 0.4951 0.025 Uiso 1 1 calc R . .
C2 C 0.3701(3) 0.3468(2) 0.37721(14) 0.0292(4) Uani 1 1 d . . .
H2A H 0.2720 0.4041 0.3682 0.035 Uiso 1 1 calc R . .
H2B H 0.3399 0.2536 0.3598 0.035 Uiso 1 1 calc R . .
C8 C 0.4932(2) 0.56505(19) 0.66934(13) 0.0213(4) Uani 1 1 d . . .
C3 C 0.5103(3) 0.3969(2) 0.31104(13) 0.0258(4) Uani 1 1 d . . .
H3A H 0.6073 0.3384 0.3201 0.031 Uiso 1 1 calc R . .
H3B H 0.4734 0.3856 0.2458 0.031 Uiso 1 1 calc R . .

loop_
_atom_site_aniso_label
_atom_site_aniso_U_11
_atom_site_aniso_U_22
_atom_site_aniso_U_33
_atom_site_aniso_U_23
_atom_site_aniso_U_13
_atom_site_aniso_U_12
Cl1 0.0166(2) 0.0329(3) 0.0441(3) -0.0067(2) -0.0018(2) 0.0037(2)
F3 0.0273(6) 0.0246(5) 0.0255(6) -0.0048(4) 0.0014(5) 0.0083(5)
F2 0.0348(6) 0.0447(7) 0.0177(6) -0.0006(5) -0.0052(5) 0.0065(5)
F4 0.0346(7) 0.0244(6) 0.0321(6) 0.0097(5) 0.0022(5) 0.0118(5)
F1 0.0177(5) 0.0423(7) 0.0292(6) 0.0060(6) -0.0016(5) 0.0066(5)
O1 0.0280(7) 0.0196(7) 0.0266(8) 0.0024(5) 0.0002(6) 0.0057(6)
F5 0.0365(7) 0.0376(7) 0.0310(6) 0.0072(5) 0.0166(5) -0.0035(6)
C4 0.0254(10) 0.0266(10) 0.0187(9) 0.0011(8) 0.0011(8) 0.0022(8)
C6 0.0175(9) 0.0136(9) 0.0235(9) 0.0020(7) 0.0008(7) -0.0046(7)
C5 0.0179(9) 0.0222(9) 0.0224(9) 0.0012(7) 0.0020(7) -0.0041(8)
C9 0.0213(10) 0.0202(9) 0.0228(9) 0.0056(8) 0.0093(7) 0.0060(8)
C7 0.0177(9) 0.0223(9) 0.0240(9) -0.0023(7) -0.0016(8) -0.0009(8)
C10 0.0162(9) 0.0135(8) 0.0314(10) 0.0008(7) 0.0026(8) -0.0008(7)
C1 0.0192(9) 0.0140(8) 0.0290(11) 0.0010(7) 0.0020(8) -0.0051(7)
C2 0.0262(10) 0.0290(10) 0.0324(11) -0.0101(8) 0.0009(9) -0.0078(10)
C8 0.0231(10) 0.0246(10) 0.0163(9) 0.0003(7) -0.0005(8) 0.0053(8)
C3 0.0260(10) 0.0285(10) 0.0228(10) -0.0061(8) -0.0005(8) -0.0005(9)

loop_
_atom_type_symbol
_atom_type_description
_atom_type_scat_dispersion_real
_atom_type_scat_dispersion_imag
_atom_type_scat_source
C C 0.0033 0.0016 'International Tables Vol C Tables 4.2.6.8 and 6.1.1.4'
H H 0.0000 0.0000 'International Tables Vol C Tables 4.2.6.8 and 6.1.1.4'
O O 0.0106 0.0060 'International Tables Vol C Tables 4.2.6.8 and 6.1.1.4'
F F 0.0171 0.0103 'International Tables Vol C Tables 4.2.6.8 and 6.1.1.4'
Cl Cl 0.1484 0.1585 'International Tables Vol C Tables 4.2.6.8 and 6.1.1.4'

loop_
_geom_angle_atom_site_label_1
_geom_angle_atom_site_label_2
_geom_angle_atom_site_label_3
_geom_angle
_geom_angle_site_symmetry_1
_geom_angle_site_symmetry_3
_geom_angle_publ_flag
C3 C4 C5 114.39(15) . . ?
O1 C6 C5 123.89(16) . . ?
O1 C6 C7 117.52(16) . . ?
C5 C6 C7 118.34(15) . . ?
C6 C5 C4 114.41(15) . . ?
F4 C9 F5 106.04(13) . . ?
F4 C9 C10 109.81(14) . . ?
F5 C9 C10 111.64(15) . . ?
F4 C9 C8 107.04(15) . . ?
F5 C9 C8 106.85(15) . . ?
C10 C9 C8 114.97(14) . . ?
F1 C7 C8 107.39(14) . . ?
F1 C7 C6 110.90(14) . . ?
C8 C7 C6 115.04(15) . . ?
C1 C10 C9 122.18(16) . . ?
C1 C10 Cl1 123.36(15) . . ?
C9 C10 Cl1 114.27(12) . . ?
C10 C1 C2 127.62(18) . . ?
C1 C2 C3 112.82(16) . . ?
F3 C8 F2 106.78(14) . . ?
F3 C8 C7 108.89(14) . . ?
F2 C8 C7 107.94(15) . . ?
F3 C8 C9 108.57(15) . . ?
F2 C8 C9 107.25(15) . . ?
C7 C8 C9 116.96(15) . . ?
C4 C3 C2 115.58(16) . . ?

loop_
_geom_bond_atom_site_label_1
_geom_bond_atom_site_label_2
_geom_bond_distance
_geom_bond_site_symmetry_2
_geom_bond_publ_flag
Cl1 C10 1.7319(17) . ?
F3 C8 1.348(2) . ?
F2 C8 1.364(2) . ?
F4 C9 1.358(2) . ?
F1 C7 1.389(2) . ?
O1 C6 1.214(2) . ?
F5 C9 1.366(2) . ?
C4 C3 1.530(3) . ?
C4 C5 1.536(2) . ?
C6 C5 1.505(2) . ?
C6 C7 1.542(2) . ?
C9 C10 1.499(3) . ?
C9 C8 1.544(3) . ?
C7 C8 1.530(3) . ?
C10 C1 1.328(3) . ?
C1 C2 1.488(3) . ?
C2 C3 1.535(3) . ?

loop_
_cod_related_entry_id
_cod_related_entry_database
_cod_related_entry_code
1 ChemSpider 30653460
